data_2205648
loop_
_publ_author_name
'McLauchlan, Craig C.'
'Ziegler, Amanda J.'
'Herlinger, Albert W.'

_publ_section_title
;
 Pentane-1,5-bisphosphonic acid
;
_journal_issue 5
_journal_name_full 'Acta Crystallographica Section E'
_journal_page_first o1359
_journal_page_last o1361
_journal_paper_doi 10.1107/S1600536805011207
_journal_volume 61
_journal_year 2005
_chemical_formula_iupac 'C5 H14 O6 P2'
_chemical_formula_moiety 'C5 H14 O6 P2'
_chemical_formula_sum 'C5 H14 O6 P2'
_chemical_formula_weight 232.10
_chemical_melting_point 426(1)
_chemical_name_common
;
1,5-Pentylenebisphosphonic Acid
;
_chemical_name_systematic
;
Pentane-1,5-bisphosphonic acid
;
_space_group_IT_number 14
_symmetry_cell_setting monoclinic
_symmetry_space_group_name_Hall '-P 2ybc'
_symmetry_space_group_name_H-M 'P 1 21/c 1'
_atom_sites_solution_hydrogens geom
_atom_sites_solution_primary direct
_atom_sites_solution_secondary difmap
_audit_creation_method SHELXL97
_cell_angle_alpha 90.00
_cell_angle_beta 99.463(8)
_cell_angle_gamma 90.00
_cell_formula_units_Z 4
_cell_length_a 9.4776(9)
_cell_length_b 10.7072(12)
_cell_length_c 10.0023(11)
_cell_measurement_reflns_used 2233
_cell_measurement_temperature 100(2)
_cell_measurement_theta_max 29.9994
_cell_measurement_theta_min 4.3199
_cell_volume 1001.21(19)
_computing_cell_refinement 'CrysAlisRED (Oxford, 2005)'
_computing_data_collection 'CrysAlisCCD (Oxford, 2005)'
_computing_data_reduction CrysAlisRED
_computing_molecular_graphics 'XP in SHELXTL-Plus (Sheldrick, 1991)'
_computing_publication_material 'WinGX (Farrugia, 1999)'
_computing_structure_refinement 'SHELXL97 (Sheldrick, 1997)'
_computing_structure_solution 'SHELXS97 (Sheldrick, 1997)'
_diffrn_ambient_temperature 100(2)
_diffrn_measured_fraction_theta_full 0.997
_diffrn_measured_fraction_theta_max 0.997
_diffrn_measurement_device_type 'Oxford Diffraction Xcalibur3 CCD area-detector'
_diffrn_measurement_method '\f and \w'
_diffrn_radiation_monochromator graphite
_diffrn_radiation_source 'Enhance (Mo) X-ray source'
_diffrn_radiation_type MoK\a
_diffrn_radiation_wavelength 0.71073
_diffrn_reflns_av_R_equivalents 0.0198
_diffrn_reflns_av_sigmaI/netI 0.0302
_diffrn_reflns_limit_h_max 12
_diffrn_reflns_limit_h_min -7
_diffrn_reflns_limit_k_max 12
_diffrn_reflns_limit_k_min -13
_diffrn_reflns_limit_l_max 12
_diffrn_reflns_limit_l_min -12
_diffrn_reflns_number 5150
_diffrn_reflns_theta_full 27.48
_diffrn_reflns_theta_max 27.48
_diffrn_reflns_theta_min 4.33
_diffrn_standards_decay_% <1
_diffrn_standards_number 0
_exptl_absorpt_coefficient_mu 0.432
_exptl_absorpt_correction_T_max 0.94964
_exptl_absorpt_correction_T_min 0.85793
_exptl_absorpt_correction_type numerical
_exptl_absorpt_process_details
;
Analytical numerical absorption correction using a multifaceted crystal model
based on expressions derived by Clark & Reid (1995)
;
_exptl_crystal_colour colorless
_exptl_crystal_density_diffrn 1.540
_exptl_crystal_density_method 'not measured'
_exptl_crystal_description prism
_exptl_crystal_F_000 488
_exptl_crystal_size_max 0.20780
_exptl_crystal_size_mid 0.12682
_exptl_crystal_size_min 0.06171
_refine_diff_density_max 0.387
_refine_diff_density_min -0.390
_refine_ls_extinction_method none
_refine_ls_goodness_of_fit_ref 1.116
_refine_ls_hydrogen_treatment constr
_refine_ls_matrix_type full
_refine_ls_number_parameters 122
_refine_ls_number_reflns 2285
_refine_ls_number_restraints 0
_refine_ls_restrained_S_all 1.116
_refine_ls_R_factor_all 0.0463
_refine_ls_R_factor_gt 0.0356
_refine_ls_shift/su_max 0.001
_refine_ls_shift/su_mean 0.000
_refine_ls_structure_factor_coef Fsqd
_refine_ls_weighting_details 'calc w = 1/[\s^2^(Fo^2^)+(0.0522P)^2^+0.1207P] where P=(Fo^2^+2Fc^2^)/3'
_refine_ls_weighting_scheme calc
_refine_ls_wR_factor_gt 0.0916
_refine_ls_wR_factor_ref 0.0956
_reflns_number_gt 1789
_reflns_number_total 2285
_reflns_threshold_expression I>2\s(I)
_cod_data_source_file bt6640.cif
_cod_data_source_block I
_cod_original_cell_volume 1001.21(18)
_cod_original_sg_symbol_H-M 'P 2 1 / c'
_cod_database_code 2205648
_cod_database_fobs_code 2205648

loop_
_symmetry_equiv_pos_as_xyz
'x, y, z'
'-x, y+1/2, -z+1/2'
'-x, -y, -z'
'x, -y-1/2, z-1/2'

loop_
_atom_site_label
_atom_site_fract_x
_atom_site_fract_y
_atom_site_fract_z
_atom_site_U_iso_or_equiv
_atom_site_adp_type
_atom_site_calc_flag
_atom_site_refinement_flags
_atom_site_occupancy
_atom_site_type_symbol
P1 0.93069(5) 0.81930(4) 1.18896(5) 0.01430(15) Uani d . 1 P
P2 0.26723(5) 0.87138(5) 0.55512(5) 0.01477(15) Uani d . 1 P
O1 0.91350(14) 0.67613(12) 1.16679(15) 0.0196(3) Uani d . 1 O
H1 0.9867 0.6475 1.1451 0.029 Uiso calc R 1 H
O2 0.85900(15) 0.84123(13) 1.31561(15) 0.0203(3) Uani d . 1 O
H2 0.8615 0.9159 1.3342 0.030 Uiso calc R 1 H
O3 1.08473(13) 0.86153(12) 1.20715(14) 0.0164(3) Uani d . 1 O
O4 0.27932(14) 0.91450(13) 0.40969(14) 0.0196(3) Uani d . 1 O
H4 0.2061 0.8956 0.3580 0.029 Uiso calc R 1 H
O5 0.25476(15) 0.72654(12) 0.55174(15) 0.0196(3) Uani d . 1 O
H5 0.1956 0.7043 0.5982 0.029 Uiso calc R 1 H
O6 0.14470(14) 0.92930(12) 0.61215(14) 0.0190(3) Uani d . 1 O
C1 0.8320(2) 0.89698(18) 1.0465(2) 0.0187(4) Uani d . 1 C
H1A 0.8272 0.9849 1.0686 0.022 Uiso calc R 1 H
H1B 0.8854 0.8903 0.9719 0.022 Uiso calc R 1 H
C2 0.6783(2) 0.85059(19) 0.9963(2) 0.0191(4) Uani d . 1 C
H2A 0.6785 0.7605 0.9859 0.023 Uiso calc R 1 H
H2B 0.6179 0.8712 1.0626 0.023 Uiso calc R 1 H
C3 0.6189(2) 0.91160(19) 0.8607(2) 0.0199(4) Uani d . 1 C
H3A 0.6870 0.8993 0.7992 0.024 Uiso calc R 1 H
H3B 0.6110 1.0008 0.8747 0.024 Uiso calc R 1 H
C4 0.4730(2) 0.86224(19) 0.7928(2) 0.0190(4) Uani d . 1 C
H4A 0.4002 0.8865 0.8455 0.023 Uiso calc R 1 H
H4B 0.4753 0.7718 0.7888 0.023 Uiso calc R 1 H
C5 0.4364(2) 0.91589(19) 0.6488(2) 0.0186(4) Uani d . 1 C
H5A 0.5104 0.8903 0.5981 0.022 Uiso calc R 1 H
H5B 0.4394 1.0063 0.6550 0.022 Uiso calc R 1 H

loop_
_atom_site_aniso_label
_atom_site_aniso_U_11
_atom_site_aniso_U_22
_atom_site_aniso_U_33
_atom_site_aniso_U_12
_atom_site_aniso_U_13
_atom_site_aniso_U_23
P1 0.0135(3) 0.0138(3) 0.0154(3) -0.00006(19) 0.00185(19) -0.00058(19)
P2 0.0131(3) 0.0160(3) 0.0147(3) -0.00038(19) 0.00083(19) -0.00020(19)
O1 0.0155(7) 0.0140(7) 0.0301(8) -0.0006(6) 0.0062(6) -0.0043(6)
O2 0.0258(8) 0.0172(7) 0.0194(8) -0.0015(6) 0.0084(6) -0.0027(6)
O3 0.0133(7) 0.0178(7) 0.0171(7) -0.0007(5) -0.0008(5) -0.0023(5)
O4 0.0157(7) 0.0269(8) 0.0152(7) -0.0046(6) -0.0009(6) 0.0017(6)
O5 0.0205(8) 0.0173(7) 0.0228(8) -0.0001(6) 0.0087(6) -0.0018(6)
O6 0.0172(7) 0.0157(7) 0.0245(8) -0.0005(5) 0.0051(6) -0.0021(6)
C1 0.0170(10) 0.0202(10) 0.0187(10) -0.0016(8) 0.0023(8) 0.0013(8)
C2 0.0157(10) 0.0226(11) 0.0185(10) 0.0002(8) 0.0010(8) -0.0013(8)
C3 0.0144(9) 0.0229(11) 0.0210(11) 0.0002(8) -0.0014(8) 0.0049(8)
C4 0.0174(10) 0.0211(11) 0.0182(10) -0.0010(8) 0.0022(8) 0.0016(8)
C5 0.0157(10) 0.0220(10) 0.0177(10) -0.0026(8) 0.0013(8) 0.0017(8)

loop_
_atom_type_symbol
_atom_type_description
_atom_type_scat_dispersion_real
_atom_type_scat_dispersion_imag
_atom_type_scat_source
C C 0.0033 0.0016 'International Tables Vol C Tables 4.2.6.8 and 6.1.1.4'
H H 0.0000 0.0000 'International Tables Vol C Tables 4.2.6.8 and 6.1.1.4'
O O 0.0106 0.0060 'International Tables Vol C Tables 4.2.6.8 and 6.1.1.4'
P P 0.1023 0.0942 'International Tables Vol C Tables 4.2.6.8 and 6.1.1.4'

loop_
_geom_angle_atom_site_label_1
_geom_angle_atom_site_label_2
_geom_angle_atom_site_label_3
_geom_angle
_geom_angle_publ_flag
O1 P1 C1 108.56(9) y
O2 P1 O1 102.49(8) y
O2 P1 C1 109.92(9) y
O3 P1 O1 112.90(7) y
O3 P1 O2 113.64(8) y
O3 P1 C1 109.10(9) y
O4 P2 C5 102.41(9) y
O4 P2 O5 107.10(8) y
O5 P2 C5 109.65(9) y
O6 P2 O4 114.40(8) y
O6 P2 O5 110.96(8) y
O6 P2 C5 111.89(9) y
P1 O1 H1 109.5 ?
P1 O2 H2 109.5 ?
P2 O4 H4 109.5 ?
P2 O5 H5 109.5 ?
P1 C1 H1A 108.0 ?
P1 C1 H1B 108.0 ?
C2 C1 P1 117.01(14) y
C2 C1 H1A 108.0 ?
C2 C1 H1B 108.0 ?
H1A C1 H1B 107.3 ?
C1 C2 H2A 109.7 ?
C1 C2 H2B 109.7 ?
C3 C2 C1 109.95(16) y
C3 C2 H2A 109.7 ?
C3 C2 H2B 109.7 ?
H2A C2 H2B 108.2 ?
C2 C3 C4 114.84(16) y
C2 C3 H3A 108.6 ?
C2 C3 H3B 108.6 ?
C4 C3 H3A 108.6 ?
C4 C3 H3B 108.6 ?
H3A C3 H3B 107.5 ?
C3 C4 C5 109.55(16) y
C3 C4 H4A 109.8 ?
C3 C4 H4B 109.8 ?
C5 C4 H4A 109.8 ?
C5 C4 H4B 109.8 ?
H4A C4 H4B 108.2 ?
P2 C5 H5A 108.3 ?
P2 C5 H5B 108.3 ?
C4 C5 P2 115.94(13) y
C4 C5 H5A 108.3 ?
C4 C5 H5B 108.3 ?
H5A C5 H5B 107.4 ?

loop_
_geom_bond_atom_site_label_1
_geom_bond_atom_site_label_2
_geom_bond_distance
_geom_bond_publ_flag
P1 O1 1.5536(14) y
P1 O2 1.5506(14) y
P1 O3 1.5105(14) y
P1 C1 1.777(2) y
P2 O4 1.5483(14) y
P2 O5 1.5552(14) y
P2 O6 1.5088(14) y
P2 C5 1.784(2) y
O1 H1 0.8200 ?
O2 H2 0.8200 ?
O4 H4 0.8200 ?
O5 H5 0.8200 ?
C1 C2 1.543(3) ?
C1 H1A 0.9700 ?
C1 H1B 0.9700 ?
C2 C3 1.528(3) ?
C2 H2A 0.9700 ?
C2 H2B 0.9700 ?
C3 H3A 0.9700 ?
C3 H3B 0.9700 ?
C4 C3 1.531(3) ?
C4 C5 1.536(3) ?
C4 H4A 0.9700 ?
C4 H4B 0.9700 ?
C5 H5A 0.9700 ?
C5 H5B 0.9700 ?

loop_
_geom_hbond_atom_site_label_D
_geom_hbond_atom_site_label_H
_geom_hbond_atom_site_label_A
_geom_hbond_site_symmetry_A
_geom_hbond_distance_DH
_geom_hbond_distance_HA
_geom_hbond_distance_DA
_geom_hbond_angle_DHA
O1 H1 O6 4_676 0.82 1.79 2.6016(18) 173.1
O2 H2 O6 3_677 0.82 1.75 2.5629(19) 173.6
O4 H4 O3 1_454 0.82 1.78 2.5688(19) 161.5
O5 H5 O3 4_475 0.82 1.78 2.5935(19) 171.8

loop_
_geom_torsion_atom_site_label_1
_geom_torsion_atom_site_label_2
_geom_torsion_atom_site_label_3
_geom_torsion_atom_site_label_4
_geom_torsion
_geom_torsion_publ_flag
O1 P1 C1 C2 46.64(17) ?
O2 P1 C1 C2 -64.73(17) ?
O3 P1 C1 C2 170.05(14) y
O4 P2 C5 C4 -167.70(15) y
O5 P2 C5 C4 -54.23(17) ?
O6 P2 C5 C4 69.32(17) ?
P1 C1 C2 C3 -170.42(14) y
C1 C2 C3 C4 173.63(16) y
C3 C4 C5 P2 -178.53(14) y
C5 C4 C3 C2 -171.36(17) y

loop_
_cod_related_entry_id
_cod_related_entry_database
_cod_related_entry_code
1 ChemSpider 2054215
